data_7220676
loop_
_publ_author_name
'Fan, Liming'
'Fan, Weiliu'
'Li, Bin'
'Liu, Xinzheng'
'Zhao, Xian'
'Zhang, Xiutang'

_publ_section_title
;
 Structural diversity of five coordination polymers based on
 2,6-bis(3,5-dicarboxyphenyl)pyridine ligand: solvothermal syntheses,
 structural characterizations, and magnetic properties
;
_journal_issue 25
_journal_name_full CrystEngComm
_journal_page_first 4669
_journal_paper_doi 10.1039/C5CE00522A
_journal_volume 17
_journal_year 2015
_chemical_formula_sum 'C33 H21 Cu N5 O10'
_chemical_formula_weight 711.09
_chemical_name_systematic
; 
 ? 
;
_space_group_IT_number 13
_symmetry_cell_setting monoclinic
_symmetry_space_group_name_Hall '-P 2yac'
_symmetry_space_group_name_H-M 'P 1 2/n 1'
_atom_sites_solution_hydrogens geom
_atom_sites_solution_primary direct
_atom_sites_solution_secondary difmap
_audit_creation_method SHELXL-97
_audit_update_record
;
2015-05-12 deposited with the CCDC.
2015-05-15 downloaded from the CCDC.
;
_cell_angle_alpha 90.00
_cell_angle_beta 98.488(2)
_cell_angle_gamma 90.00
_cell_formula_units_Z 2
_cell_length_a 7.6476(5)
_cell_length_b 12.1053(7)
_cell_length_c 16.8248(10)
_cell_measurement_temperature 296(2)
_cell_volume 1540.52(16)
_computing_cell_refinement 'Bruker SMART'
_computing_data_collection 'Bruker SMART'
_computing_data_reduction 'Bruker SAINT'
_computing_molecular_graphics 'Olex2 (Dolomanov et al., 2009)'
_computing_publication_material 'Olex2 (Dolomanov et al., 2009)'
_computing_structure_refinement 'SHELXL-97 (Sheldrick, 1997)'
_computing_structure_solution 'SHELXS-97 (Sheldrick, 1990)'
_diffrn_ambient_temperature 296(2)
_diffrn_measured_fraction_theta_full 0.998
_diffrn_measured_fraction_theta_max 0.998
_diffrn_measurement_device_type 'CCD area detector'
_diffrn_measurement_method 'phi and omega scans'
_diffrn_radiation_monochromator graphite
_diffrn_radiation_source 'fine-focus sealed tube'
_diffrn_radiation_type MoK\a
_diffrn_radiation_wavelength 0.71073
_diffrn_reflns_av_R_equivalents 0.1015
_diffrn_reflns_av_sigmaI/netI 0.0482
_diffrn_reflns_limit_h_max 9
_diffrn_reflns_limit_h_min -9
_diffrn_reflns_limit_k_max 14
_diffrn_reflns_limit_k_min -14
_diffrn_reflns_limit_l_max 19
_diffrn_reflns_limit_l_min -19
_diffrn_reflns_number 26415
_diffrn_reflns_theta_full 24.99
_diffrn_reflns_theta_max 24.99
_diffrn_reflns_theta_min 3.12
_exptl_absorpt_coefficient_mu 0.778
_exptl_absorpt_correction_T_max 0.9403
_exptl_absorpt_correction_T_min 0.9124
_exptl_absorpt_correction_type none
_exptl_crystal_colour blue
_exptl_crystal_density_diffrn 1.533
_exptl_crystal_density_method 'not measured'
_exptl_crystal_F_000 726
_exptl_crystal_size_max 0.12
_exptl_crystal_size_mid 0.10
_exptl_crystal_size_min 0.08
_refine_diff_density_max 0.585
_refine_diff_density_min -0.386
_refine_diff_density_rms 0.096
_refine_ls_extinction_method none
_refine_ls_goodness_of_fit_ref 1.108
_refine_ls_hydrogen_treatment mixed
_refine_ls_matrix_type full
_refine_ls_number_parameters 233
_refine_ls_number_reflns 2703
_refine_ls_number_restraints 0
_refine_ls_restrained_S_all 1.108
_refine_ls_R_factor_all 0.0911
_refine_ls_R_factor_gt 0.0645
_refine_ls_shift/su_max 0.000
_refine_ls_shift/su_mean 0.000
_refine_ls_structure_factor_coef Fsqd
_refine_ls_weighting_details 'calc w=1/[\s^2^(Fo^2^)+(0.0740P)^2^+1.7249P] where P=(Fo^2^+2Fc^2^)/3'
_refine_ls_weighting_scheme calc
_refine_ls_wR_factor_gt 0.1411
_refine_ls_wR_factor_ref 0.1531
_reflns_number_gt 2059
_reflns_number_total 2703
_reflns_threshold_expression >2sigma(I)
_cod_data_source_file c5ce00522a2.cif
_cod_data_source_block z
_cod_depositor_comments
;
The following automatic conversions were performed:

'_symmetry_cell_setting' value 'Monoclinic' changed to 'monoclinic'
according to
/usr/data/users/saulius/crontab/automatic-downloads/rss-feeds/RSC/lib/dictionaries/cif_core.dic
dictionary named 'cif_core.dic' version 2.4.2 from 2011-04-26.

Automatic conversion script
Id: cif_fix_values 3271 2015-04-21 07:52:19Z andrius 

 Adding full bibliography for 7220675--7220679.cif.
;
_cod_original_sg_symbol_H-M P2/n
_cod_database_code 7220676

loop_
_symmetry_equiv_pos_as_xyz
'x, y, z'
'-x+1/2, y, -z+1/2'
'-x, -y, -z'
'x-1/2, -y, z-1/2'

loop_
_atom_site_label
_atom_site_type_symbol
_atom_site_fract_x
_atom_site_fract_y
_atom_site_fract_z
_atom_site_U_iso_or_equiv
_atom_site_adp_type
_atom_site_occupancy
_atom_site_symmetry_multiplicity
_atom_site_calc_flag
_atom_site_refinement_flags
C1 C 0.8305(6) 0.8669(4) -0.0004(3) 0.0393(11) Uani 1 1 d .
H1 H 0.7908 0.8345 -0.0499 0.047 Uiso 1 1 calc R
C2 C 0.9844(6) 0.8436(4) 0.0467(3) 0.0423(11) Uani 1 1 d .
H2 H 1.0696 0.7933 0.0357 0.051 Uiso 1 1 calc R
C3 C 0.8418(6) 0.9686(3) 0.1045(3) 0.0360(11) Uani 1 1 d .
H3 H 0.8131 1.0198 0.1417 0.043 Uiso 1 1 calc R
C4 C 1.1248(5) 0.9077(4) 0.1830(3) 0.0389(11) Uani 1 1 d .
C5 C 1.1866(6) 0.8089(4) 0.2163(3) 0.0403(11) Uani 1 1 d .
H5 H 1.1431 0.7425 0.1936 0.048 Uiso 1 1 calc R
C6 C 1.1863(8) 1.0057(4) 0.2159(4) 0.0682(18) Uani 1 1 d .
H6 H 1.1434 1.0721 0.1929 0.082 Uiso 1 1 calc R
C7 C 0.4043(5) 0.7952(3) -0.0443(3) 0.0346(10) Uani 1 1 d .
C8 C 0.3464(5) 0.6765(3) -0.0405(2) 0.0316(10) Uani 1 1 d .
C9 C 0.3160(5) 0.6312(3) 0.0314(2) 0.0335(10) Uani 1 1 d .
H9 H 0.3311 0.6740 0.0778 0.040 Uiso 1 1 calc R
C10 C 0.2628(6) 0.5218(3) 0.0346(3) 0.0343(10) Uani 1 1 d .
C11 C 0.2443(6) 0.4572(4) -0.0344(3) 0.0366(11) Uani 1 1 d .
H11 H 0.2093 0.3839 -0.0321 0.044 Uiso 1 1 calc R
C12 C 0.2776(5) 0.5012(3) -0.1066(2) 0.0308(9) Uani 1 1 d .
C13 C 0.3285(5) 0.6117(3) -0.1092(2) 0.0333(10) Uani 1 1 d .
H13 H 0.3507 0.6422 -0.1574 0.040 Uiso 1 1 calc R
C14 C 0.2329(7) 0.4733(4) 0.1121(3) 0.0446(12) Uani 1 1 d .
C15 C 0.2500 0.2613(5) -0.2500 0.0485(18) Uani 1 2 d S
H15 H 0.2500 0.1844 -0.2500 0.058 Uiso 1 2 calc SR
C16 C 0.2700(6) 0.3174(4) -0.1785(3) 0.0411(11) Uani 1 1 d .
H16 H 0.2864 0.2797 -0.1298 0.049 Uiso 1 1 calc R
C17 C 0.2652(5) 0.4324(3) -0.1806(2) 0.0320(10) Uani 1 1 d .
Cu1 Cu 0.5000 1.0000 0.0000 0.0281(3) Uani 1 2 d S
N1 N 0.2500 0.4881(4) -0.2500 0.0330(11) Uani 1 2 d S
N2 N 0.7421(4) 0.9459(3) 0.0360(2) 0.0325(8) Uani 1 1 d .
N3 N 0.9907(4) 0.9080(3) 0.1137(2) 0.0354(9) Uani 1 1 d .
O1 O 0.1882(7) 0.3742(3) 0.1126(3) 0.0940(16) Uani 1 1 d .
H1A H 0.2194 0.3482 0.1575 0.141 Uiso 1 1 calc R
O2 O 0.2526(7) 0.5331(4) 0.1728(2) 0.0863(15) Uani 1 1 d .
O3 O 0.4123(4) 0.8503(2) 0.02020(18) 0.0387(8) Uani 1 1 d .
O4 O 0.4411(5) 0.8350(3) -0.10787(19) 0.0527(9) Uani 1 1 d .
O1W O 0.8196(13) 1.1515(9) 0.2397(6) 0.110(4) Uani 0.50 1 d P
O1WA O 1.1287(17) 1.2716(8) 0.2360(6) 0.124(5) Uani 0.50 1 d P

loop_
_atom_site_aniso_label
_atom_site_aniso_U_11
_atom_site_aniso_U_22
_atom_site_aniso_U_33
_atom_site_aniso_U_23
_atom_site_aniso_U_13
_atom_site_aniso_U_12
C1 0.042(3) 0.043(3) 0.031(2) -0.003(2) -0.001(2) 0.002(2)
C2 0.038(3) 0.049(3) 0.040(3) -0.004(2) 0.004(2) 0.009(2)
C3 0.036(3) 0.024(2) 0.042(3) -0.0032(18) -0.013(2) 0.0002(18)
C4 0.027(2) 0.035(3) 0.049(3) -0.003(2) -0.012(2) 0.0000(19)
C5 0.039(3) 0.028(2) 0.050(3) -0.005(2) -0.008(2) -0.0015(19)
C6 0.065(4) 0.033(3) 0.090(4) 0.010(3) -0.043(3) -0.002(3)
C7 0.031(2) 0.027(2) 0.041(3) 0.004(2) -0.0102(19) -0.0014(19)
C8 0.030(2) 0.027(2) 0.035(2) 0.0032(19) -0.0066(18) -0.0016(18)
C9 0.034(2) 0.031(2) 0.033(2) -0.0028(19) -0.0038(18) 0.0023(19)
C10 0.040(3) 0.026(2) 0.036(3) 0.0009(17) 0.0056(19) 0.0040(18)
C11 0.046(3) 0.022(2) 0.042(3) -0.0010(19) 0.006(2) -0.003(2)
C12 0.035(2) 0.0233(19) 0.032(2) 0.0015(19) -0.0013(17) 0.0012(19)
C13 0.037(2) 0.028(2) 0.032(2) 0.0062(19) -0.0036(19) -0.0030(19)
C14 0.067(3) 0.029(3) 0.041(3) -0.003(2) 0.017(2) 0.001(2)
C15 0.079(5) 0.020(3) 0.054(4) 0.000 0.033(4) 0.000
C16 0.060(3) 0.029(2) 0.038(3) 0.006(2) 0.017(2) -0.001(2)
C17 0.035(2) 0.027(2) 0.034(2) 0.0002(19) 0.0067(19) -0.0026(19)
Cu1 0.0301(4) 0.0212(4) 0.0280(4) -0.0007(3) -0.0124(3) -0.0030(3)
N1 0.046(3) 0.025(3) 0.028(3) 0.000 0.004(2) 0.000
N2 0.0309(19) 0.0263(19) 0.036(2) 0.0023(16) -0.0105(16) -0.0023(16)
N3 0.030(2) 0.031(2) 0.041(2) 0.0006(17) -0.0095(16) 0.0007(16)
O1 0.176(5) 0.045(2) 0.072(3) 0.008(2) 0.053(3) -0.010(3)
O2 0.149(5) 0.070(3) 0.043(2) -0.004(2) 0.025(3) -0.012(3)
O3 0.0430(18) 0.0242(15) 0.0445(18) -0.0006(14) -0.0079(14) -0.0071(13)
O4 0.074(2) 0.0364(19) 0.044(2) 0.0096(16) -0.0043(17) -0.0159(17)
O1W 0.137(12) 0.134(8) 0.050(6) -0.024(6) -0.015(7) 0.057(7)
O1WA 0.236(14) 0.067(6) 0.077(7) -0.007(5) 0.050(9) -0.012(7)

loop_
_atom_type_symbol
_atom_type_description
_atom_type_scat_dispersion_real
_atom_type_scat_dispersion_imag
_atom_type_scat_source
C C 0.0033 0.0016 'International Tables Vol C Tables 4.2.6.8 and 6.1.1.4'
H H 0.0000 0.0000 'International Tables Vol C Tables 4.2.6.8 and 6.1.1.4'
Cu Cu 0.3201 1.2651 'International Tables Vol C Tables 4.2.6.8 and 6.1.1.4'
N N 0.0061 0.0033 'International Tables Vol C Tables 4.2.6.8 and 6.1.1.4'
O O 0.0106 0.0060 'International Tables Vol C Tables 4.2.6.8 and 6.1.1.4'

loop_
_geom_angle_atom_site_label_1
_geom_angle_atom_site_label_2
_geom_angle_atom_site_label_3
_geom_angle
_geom_angle_site_symmetry_1
_geom_angle_site_symmetry_3
C2 C1 N2 109.2(4) . .
C2 C1 H1 125.4 . .
N2 C1 H1 125.4 . .
C1 C2 N3 106.7(4) . .
C1 C2 H2 126.7 . .
N3 C2 H2 126.7 . .
N2 C3 N3 111.0(4) . .
N2 C3 H3 124.5 . .
N3 C3 H3 124.5 . .
C6 C4 C5 120.9(4) . .
C6 C4 N3 119.4(4) . .
C5 C4 N3 119.7(4) . .
C4 C5 C5 119.5(2) . 2_755
C4 C5 H5 120.2 . .
C5 C5 H5 120.2 2_755 .
C4 C6 C6 119.5(3) . 2_755
C4 C6 H6 120.2 . .
C6 C6 H6 120.2 2_755 .
O4 C7 O3 123.0(4) . .
O4 C7 C8 120.8(4) . .
O3 C7 C8 116.3(4) . .
C9 C8 C13 119.8(4) . .
C9 C8 C7 120.3(4) . .
C13 C8 C7 119.8(4) . .
C8 C9 C10 120.2(4) . .
C8 C9 H9 119.9 . .
C10 C9 H9 119.9 . .
C9 C10 C11 119.9(4) . .
C9 C10 C14 119.9(4) . .
C11 C10 C14 120.2(4) . .
C12 C11 C10 120.5(4) . .
C12 C11 H11 119.7 . .
C10 C11 H11 119.7 . .
C11 C12 C13 118.9(4) . .
C11 C12 C17 121.4(4) . .
C13 C12 C17 119.6(4) . .
C8 C13 C12 120.7(4) . .
C8 C13 H13 119.7 . .
C12 C13 H13 119.7 . .
O2 C14 O1 123.6(5) . .
O2 C14 C10 118.5(4) . .
O1 C14 C10 117.8(4) . .
C16 C15 C16 120.5(6) . 2_554
C16 C15 H15 119.8 . .
C16 C15 H15 119.8 2_554 .
C15 C16 C17 118.3(4) . .
C15 C16 H16 120.8 . .
C17 C16 H16 120.8 . .
N1 C17 C16 121.6(4) . .
N1 C17 C12 115.8(4) . .
C16 C17 C12 122.7(4) . .
N2 Cu1 N2 180 3_675 .
N2 Cu1 O3 91.72(13) 3_675 .
N2 Cu1 O3 88.28(13) . .
N2 Cu1 O3 88.28(13) 3_675 3_675
N2 Cu1 O3 91.72(13) . 3_675
O3 Cu1 O3 180 . 3_675
C17 N1 C17 119.5(5) 2_554 .
C3 N2 C1 106.1(3) . .
C3 N2 Cu1 126.7(3) . .
C1 N2 Cu1 126.7(3) . .
C3 N3 C2 106.9(3) . .
C3 N3 C4 125.9(4) . .
C2 N3 C4 127.1(4) . .
C14 O1 H1A 109.5 . .
C7 O3 Cu1 108.1(3) . .

loop_
_geom_bond_atom_site_label_1
_geom_bond_atom_site_label_2
_geom_bond_distance
_geom_bond_site_symmetry_2
C1 C2 1.348(6) .
C1 N2 1.368(5) .
C1 H1 0.9300 .
C2 N3 1.366(6) .
C2 H2 0.9300 .
C3 N2 1.313(5) .
C3 N3 1.344(5) .
C3 H3 0.9300 .
C4 C6 1.363(6) .
C4 C5 1.375(6) .
C4 N3 1.435(5) .
C5 C5 1.378(8) 2_755
C5 H5 0.9300 .
C6 C6 1.392(10) 2_755
C6 H6 0.9300 .
C7 O4 1.243(5) .
C7 O3 1.267(5) .
C7 C8 1.507(6) .
C8 C9 1.378(6) .
C8 C13 1.387(6) .
C9 C10 1.388(6) .
C9 H9 0.9300 .
C10 C11 1.391(6) .
C10 C14 1.477(6) .
C11 C12 1.383(6) .
C11 H11 0.9300 .
C12 C13 1.396(6) .
C12 C17 1.489(6) .
C13 H13 0.9300 .
C14 O2 1.242(6) .
C14 O1 1.248(6) .
C15 C16 1.370(5) .
C15 C16 1.370(5) 2_554
C15 H15 0.9300 .
C16 C17 1.392(6) .
C16 H16 0.9300 .
C17 N1 1.338(5) .
Cu1 N2 1.973(3) 3_675
Cu1 N2 1.973(3) .
Cu1 O3 1.979(3) .
Cu1 O3 1.979(3) 3_675
N1 C17 1.338(5) 2_554
O1 H1A 0.8200 .
O1W O1W 1.168(19) 2_655
